data_7038368
loop_
_publ_author_name
'Ahrens, Theresia'
'Ahrens, Mike'
'Braun, Thomas'
'Braun, Beatrice'
'Herrmann, Roy'

_publ_section_title
;
 Synthesis of a rhodium(i) germyl complex: a useful tool for C-H and C-F
 bond activation reactions.
;
_journal_issue 11
_journal_name_full 'Dalton transactions (Cambridge, England : 2003)'
_journal_page_first 4716
_journal_page_last 4728
_journal_paper_doi 10.1039/c5dt04845a
_journal_volume 45
_journal_year 2016
_chemical_formula_moiety 'C30 H60 F10 O4 P4 Rh2'
_chemical_formula_sum 'C30 H60 F10 O4 P4 Rh2'
_chemical_formula_weight 1004.48
_chemical_name_systematic
;
 ?
;
_space_group_crystal_system monoclinic
_space_group_IT_number 14
_space_group_name_Hall '-P 2yn'
_space_group_name_H-M_alt 'P 1 21/n 1'
_symmetry_space_group_name_Hall '-P 2yn'
_symmetry_space_group_name_H-M 'P 1 21/n 1'
_atom_sites_solution_hydrogens geom
_audit_creation_method SHELXL-2013
_audit_update_record
;
2015-11-23 deposited with the CCDC.
2016-02-02 downloaded from the CCDC.
;
_cell_angle_alpha 90
_cell_angle_beta 92.700(5)
_cell_angle_gamma 90
_cell_formula_units_Z 2
_cell_length_a 11.5052(14)
_cell_length_b 11.7794(12)
_cell_length_c 15.3559(17)
_cell_measurement_reflns_used 9888
_cell_measurement_temperature 100(2)
_cell_measurement_theta_max 25.37
_cell_measurement_theta_min 2.27
_cell_volume 2078.8(4)
_computing_cell_refinement 'Bruker SAINT'
_computing_data_collection 'Bruker APEX2'
_computing_data_reduction 'Bruker SAINT'
_computing_molecular_graphics 'Bruker SHELXTL'
_computing_publication_material 'Bruker SHELXTL'
_computing_structure_refinement 'SHELXL-2013 (Sheldrick 2013)'
_computing_structure_solution 'SHELXS-97 (Sheldrick 2008)'
_diffrn_ambient_temperature 100(2)
_diffrn_measured_fraction_theta_full 0.999
_diffrn_measured_fraction_theta_max 0.996
_diffrn_measurement_device_type 'Bruker D8 VENTURE'
_diffrn_measurement_method '\f and \w scans'
_diffrn_radiation_type MoK\a
_diffrn_radiation_wavelength 0.71073
_diffrn_reflns_av_R_equivalents 0.0331
_diffrn_reflns_av_unetI/netI 0.0239
_diffrn_reflns_Laue_measured_fraction_full 0.999
_diffrn_reflns_Laue_measured_fraction_max 0.996
_diffrn_reflns_limit_h_max 13
_diffrn_reflns_limit_h_min -13
_diffrn_reflns_limit_k_max 14
_diffrn_reflns_limit_k_min -14
_diffrn_reflns_limit_l_max 18
_diffrn_reflns_limit_l_min -17
_diffrn_reflns_number 18889
_diffrn_reflns_point_group_measured_fraction_full 0.999
_diffrn_reflns_point_group_measured_fraction_max 0.996
_diffrn_reflns_theta_full 25.000
_diffrn_reflns_theta_max 25.386
_diffrn_reflns_theta_min 2.264
_exptl_absorpt_coefficient_mu 1.024
_exptl_absorpt_correction_T_max .7452
_exptl_absorpt_correction_T_min .5289
_exptl_absorpt_correction_type multi-scan
_exptl_absorpt_process_details 'Bruker APEX2'
_exptl_crystal_colour 'light yellow'
_exptl_crystal_density_diffrn 1.605
_exptl_crystal_description block
_exptl_crystal_F_000 1024
_exptl_crystal_size_max 0.140
_exptl_crystal_size_mid 0.130
_exptl_crystal_size_min 0.120
_refine_diff_density_max 0.672
_refine_diff_density_min -0.577
_refine_diff_density_rms 0.073
_refine_ls_extinction_method none
_refine_ls_goodness_of_fit_ref 1.008
_refine_ls_hydrogen_treatment constr
_refine_ls_matrix_type full
_refine_ls_number_parameters 232
_refine_ls_number_reflns 3810
_refine_ls_number_restraints 0
_refine_ls_restrained_S_all 1.008
_refine_ls_R_factor_all 0.0235
_refine_ls_R_factor_gt 0.0211
_refine_ls_shift/su_max 0.000
_refine_ls_shift/su_mean 0.000
_refine_ls_structure_factor_coef Fsqd
_refine_ls_weighting_details 'w=1/[\s^2^(Fo^2^)+(0.0387P)^2^+0.7767P] where P=(Fo^2^+2Fc^2^)/3'
_refine_ls_weighting_scheme calc
_refine_ls_wR_factor_gt 0.0571
_refine_ls_wR_factor_ref 0.0588
_reflns_Friedel_coverage 0.000
_reflns_number_gt 3519
_reflns_number_total 3810
_reflns_threshold_expression 'I > 2\s(I)'
_cod_data_source_file c5dt04845a2.cif
_cod_data_source_block ta136
_cod_depositor_comments 'Adding full bibliography for 7038365--7038369.cif.'
_cod_database_code 7038368
_shelx_space_group_comment
;
The symmetry employed for this shelxl refinement is uniquely defined
by the following loop, which should always be used as a source of
symmetry information in preference to the above space-group names.
They are only intended as comments.
;
_shelx_estimated_absorpt_t_min 0.870
_shelx_estimated_absorpt_t_max 0.887
_shelxl_version_number 2013-4

loop_
_space_group_symop_operation_xyz
'x, y, z'
'-x+1/2, y+1/2, -z+1/2'
'-x, -y, -z'
'x-1/2, -y-1/2, z-1/2'

loop_
_atom_site_label
_atom_site_type_symbol
_atom_site_fract_x
_atom_site_fract_y
_atom_site_fract_z
_atom_site_U_iso_or_equiv
_atom_site_adp_type
_atom_site_occupancy
_atom_site_site_symmetry_order
_atom_site_calc_flag
_atom_site_refinement_flags_posn
_atom_site_refinement_flags_adp
Rh1 Rh 0.06651(2) 0.10319(2) 0.44834(2) 0.01044(7) Uani 1 1 d . .
P1 P 0.21595(4) 0.21631(4) 0.50053(3) 0.01356(11) Uani 1 1 d . .
P2 P 0.12779(4) 0.02306(4) 0.31874(3) 0.01264(11) Uani 1 1 d . .
F1 F 0.08839(10) 0.29208(9) 0.32933(7) 0.0197(2) Uani 1 1 d . .
F2 F -0.11135(11) 0.37749(9) 0.31114(8) 0.0238(3) Uani 1 1 d . .
F3 F -0.19791(10) 0.18702(10) 0.47061(7) 0.0227(3) Uani 1 1 d . .
F4 F -0.24981(11) 0.36046(10) 0.44509(8) 0.0293(3) Uani 1 1 d . .
F5 F -0.29178(10) 0.23181(11) 0.35025(8) 0.0315(3) Uani 1 1 d . .
O1 O 0.07689(11) 0.00581(10) 0.56720(8) 0.0135(3) Uani 1 1 d . .
O2 O 0.02049(11) 0.11751(10) 0.57176(8) 0.0142(3) Uani 1 1 d . .
C7 C 0.21656(17) -0.10539(15) 0.33221(13) 0.0159(4) Uani 1 1 d . .
H7A H 0.1773 -0.1577 0.3718 0.019 Uiso 1 1 calc R U
H7B H 0.2195 -0.1434 0.2749 0.019 Uiso 1 1 calc R U
C8 C 0.34096(18) -0.08659(17) 0.36808(14) 0.0234(4) Uani 1 1 d . .
H8A H 0.3826 -0.0387 0.3277 0.035 Uiso 1 1 calc R U
H8B H 0.3806 -0.1599 0.3746 0.035 Uiso 1 1 calc R U
H8C H 0.3396 -0.0490 0.4250 0.035 Uiso 1 1 calc R U
C9 C 0.20973(18) 0.10964(16) 0.24283(13) 0.0196(4) Uani 1 1 d . .
H9A H 0.1604 0.1750 0.2243 0.024 Uiso 1 1 calc R U
H9B H 0.2791 0.1405 0.2753 0.024 Uiso 1 1 calc R U
C10 C 0.2503(2) 0.05091(18) 0.16120(13) 0.0259(5) Uani 1 1 d . .
H10A H 0.3028 -0.0117 0.1780 0.039 Uiso 1 1 calc R U
H10B H 0.2916 0.1056 0.1258 0.039 Uiso 1 1 calc R U
H10C H 0.1828 0.0211 0.1273 0.039 Uiso 1 1 calc R U
C11 C 0.00752(16) -0.03272(16) 0.24804(12) 0.0162(4) Uani 1 1 d . .
H11A H 0.0409 -0.0661 0.1956 0.019 Uiso 1 1 calc R U
H11B H -0.0302 -0.0950 0.2795 0.019 Uiso 1 1 calc R U
C12 C -0.0860(2) 0.05187(19) 0.21828(14) 0.0298(5) Uani 1 1 d . .
H12A H -0.1280 0.0776 0.2687 0.045 Uiso 1 1 calc R U
H12B H -0.1406 0.0154 0.1761 0.045 Uiso 1 1 calc R U
H12C H -0.0497 0.1172 0.1909 0.045 Uiso 1 1 calc R U
C1 C 0.34197(16) 0.24332(17) 0.43459(12) 0.0180(4) Uani 1 1 d . .
H1A H 0.3737 0.1692 0.4167 0.022 Uiso 1 1 calc R U
H1B H 0.3143 0.2834 0.3809 0.022 Uiso 1 1 calc R U
C2 C 0.44213(17) 0.31290(19) 0.47805(13) 0.0240(4) Uani 1 1 d . .
H2A H 0.4132 0.3878 0.4944 0.036 Uiso 1 1 calc R U
H2B H 0.5043 0.3220 0.4371 0.036 Uiso 1 1 calc R U
H2C H 0.4727 0.2732 0.5303 0.036 Uiso 1 1 calc R U
C3 C 0.28016(16) 0.16371(16) 0.60403(12) 0.0174(4) Uani 1 1 d . .
H3A H 0.3310 0.2236 0.6303 0.021 Uiso 1 1 calc R U
H3B H 0.2169 0.1498 0.6442 0.021 Uiso 1 1 calc R U
C4 C 0.35144(17) 0.05492(17) 0.59681(13) 0.0218(4) Uani 1 1 d . .
H4A H 0.3018 -0.0056 0.5719 0.033 Uiso 1 1 calc R U
H4B H 0.3819 0.0322 0.6549 0.033 Uiso 1 1 calc R U
H4C H 0.4163 0.0684 0.5590 0.033 Uiso 1 1 calc R U
C5 C 0.16666(17) 0.35969(16) 0.52706(13) 0.0191(4) Uani 1 1 d . .
H5A H 0.2335 0.4020 0.5539 0.023 Uiso 1 1 calc R U
H5B H 0.1429 0.3987 0.4720 0.023 Uiso 1 1 calc R U
C6 C 0.0660(2) 0.36669(18) 0.58828(15) 0.0275(5) Uani 1 1 d . .
H6A H -0.0012 0.3252 0.5627 0.041 Uiso 1 1 calc R U
H6B H 0.0447 0.4464 0.5967 0.041 Uiso 1 1 calc R U
H6C H 0.0897 0.3329 0.6447 0.041 Uiso 1 1 calc R U
C13 C 0.00673(16) 0.23617(15) 0.37875(12) 0.0150(4) Uani 1 1 d . .
C14 C -0.09564(17) 0.28821(15) 0.36788(12) 0.0171(4) Uani 1 1 d . .
C15 C -0.20736(17) 0.26542(17) 0.40860(13) 0.0199(4) Uani 1 1 d . .

loop_
_atom_site_aniso_label
_atom_site_aniso_U_11
_atom_site_aniso_U_22
_atom_site_aniso_U_33
_atom_site_aniso_U_23
_atom_site_aniso_U_13
_atom_site_aniso_U_12
Rh1 0.00896(10) 0.01056(10) 0.01176(10) -0.00002(5) 0.00002(6) -0.00116(5)
P1 0.0118(2) 0.0137(2) 0.0151(2) -0.00063(18) -0.00018(18) -0.00343(17)
P2 0.0123(2) 0.0124(2) 0.0133(2) 0.00007(17) 0.00084(18) 0.00018(17)
F1 0.0225(6) 0.0158(5) 0.0212(6) 0.0041(4) 0.0048(5) -0.0016(4)
F2 0.0302(7) 0.0184(6) 0.0227(6) 0.0073(5) -0.0009(5) 0.0044(5)
F3 0.0174(6) 0.0235(6) 0.0276(6) 0.0081(5) 0.0039(5) 0.0025(5)
F4 0.0265(7) 0.0232(6) 0.0387(7) -0.0031(5) 0.0085(6) 0.0083(5)
F5 0.0184(6) 0.0422(8) 0.0332(7) -0.0016(6) -0.0072(5) -0.0026(5)
O1 0.0126(6) 0.0117(6) 0.0163(6) -0.0007(5) 0.0002(5) 0.0004(5)
O2 0.0169(7) 0.0111(6) 0.0149(7) -0.0003(5) 0.0027(5) 0.0009(5)
C7 0.0168(10) 0.0147(9) 0.0160(10) -0.0018(7) -0.0004(8) 0.0029(7)
C8 0.0180(11) 0.0242(10) 0.0278(11) -0.0022(8) -0.0016(9) 0.0054(8)
C9 0.0229(11) 0.0176(10) 0.0187(10) 0.0002(7) 0.0055(8) -0.0037(8)
C10 0.0316(12) 0.0255(11) 0.0214(10) -0.0012(9) 0.0107(9) -0.0054(9)
C11 0.0168(10) 0.0172(9) 0.0145(9) -0.0020(7) -0.0016(7) -0.0001(7)
C12 0.0288(12) 0.0304(12) 0.0286(11) -0.0048(9) -0.0148(9) 0.0073(10)
C1 0.0140(9) 0.0221(10) 0.0180(9) 0.0015(8) 0.0017(8) -0.0041(8)
C2 0.0145(10) 0.0310(11) 0.0262(11) 0.0057(9) -0.0020(8) -0.0091(8)
C3 0.0148(9) 0.0218(10) 0.0152(9) 0.0005(7) -0.0026(7) -0.0066(8)
C4 0.0165(10) 0.0250(10) 0.0232(10) 0.0027(8) -0.0054(8) -0.0021(8)
C5 0.0192(10) 0.0145(9) 0.0235(10) -0.0037(8) 0.0004(8) -0.0050(8)
C6 0.0316(12) 0.0201(10) 0.0314(12) -0.0082(9) 0.0085(10) -0.0025(9)
C13 0.0167(9) 0.0140(9) 0.0143(9) -0.0028(7) 0.0008(7) -0.0033(7)
C14 0.0217(10) 0.0128(9) 0.0167(9) 0.0006(7) -0.0011(8) 0.0008(8)
C15 0.0179(10) 0.0183(10) 0.0231(10) -0.0001(8) -0.0029(8) 0.0037(8)

loop_
_atom_type_symbol
_atom_type_description
_atom_type_scat_dispersion_real
_atom_type_scat_dispersion_imag
_atom_type_scat_source
C C 0.0033 0.0016 'International Tables Vol C Tables 4.2.6.8 and 6.1.1.4'
H H 0.0000 0.0000 'International Tables Vol C Tables 4.2.6.8 and 6.1.1.4'
F F 0.0171 0.0103 'International Tables Vol C Tables 4.2.6.8 and 6.1.1.4'
O O 0.0106 0.0060 'International Tables Vol C Tables 4.2.6.8 and 6.1.1.4'
P P 0.1023 0.0942 'International Tables Vol C Tables 4.2.6.8 and 6.1.1.4'
Rh Rh -1.1178 0.9187 'International Tables Vol C Tables 4.2.6.8 and 6.1.1.4'

loop_
_geom_angle_atom_site_label_1
_geom_angle_atom_site_label_2
_geom_angle_atom_site_label_3
_geom_angle
_geom_angle_site_symmetry_1
_geom_angle_site_symmetry_3
O2 Rh1 C13 109.93(6) . .
O2 Rh1 O1 85.26(5) . 3_556
C13 Rh1 O1 99.79(6) . 3_556
O2 Rh1 O1 41.25(5) . .
C13 Rh1 O1 150.90(6) . .
O1 Rh1 O1 77.42(5) 3_556 .
O2 Rh1 P1 81.20(4) . .
C13 Rh1 P1 87.99(5) . .
O1 Rh1 P1 166.07(4) 3_556 .
O1 Rh1 P1 90.15(3) . .
O2 Rh1 P2 160.71(4) . .
C13 Rh1 P2 88.36(5) . .
O1 Rh1 P2 85.59(4) 3_556 .
O1 Rh1 P2 119.91(4) . .
P1 Rh1 P2 106.315(18) . .
C3 P1 C5 103.62(9) . .
C3 P1 C1 103.94(9) . .
C5 P1 C1 102.92(9) . .
C3 P1 Rh1 111.89(6) . .
C5 P1 Rh1 112.26(7) . .
C1 P1 Rh1 120.50(6) . .
C7 P2 C11 99.88(9) . .
C7 P2 C9 103.27(9) . .
C11 P2 C9 102.56(9) . .
C7 P2 Rh1 115.20(7) . .
C11 P2 Rh1 113.42(6) . .
C9 P2 Rh1 119.90(6) . .
O2 O1 Rh1 101.94(8) . 3_556
O2 O1 Rh1 63.70(7) . .
Rh1 O1 Rh1 102.58(5) 3_556 .
O1 O2 Rh1 75.05(7) . .
C8 C7 P2 115.44(13) . .
C8 C7 H7A 108.4 . .
P2 C7 H7A 108.4 . .
C8 C7 H7B 108.4 . .
P2 C7 H7B 108.4 . .
H7A C7 H7B 107.5 . .
C7 C8 H8A 109.5 . .
C7 C8 H8B 109.5 . .
H8A C8 H8B 109.5 . .
C7 C8 H8C 109.5 . .
H8A C8 H8C 109.5 . .
H8B C8 H8C 109.5 . .
C10 C9 P2 117.07(14) . .
C10 C9 H9A 108.0 . .
P2 C9 H9A 108.0 . .
C10 C9 H9B 108.0 . .
P2 C9 H9B 108.0 . .
H9A C9 H9B 107.3 . .
C9 C10 H10A 109.5 . .
C9 C10 H10B 109.5 . .
H10A C10 H10B 109.5 . .
C9 C10 H10C 109.5 . .
H10A C10 H10C 109.5 . .
H10B C10 H10C 109.5 . .
C12 C11 P2 116.44(14) . .
C12 C11 H11A 108.2 . .
P2 C11 H11A 108.2 . .
C12 C11 H11B 108.2 . .
P2 C11 H11B 108.2 . .
H11A C11 H11B 107.3 . .
C11 C12 H12A 109.5 . .
C11 C12 H12B 109.5 . .
H12A C12 H12B 109.5 . .
C11 C12 H12C 109.5 . .
H12A C12 H12C 109.5 . .
H12B C12 H12C 109.5 . .
C2 C1 P1 116.59(14) . .
C2 C1 H1A 108.1 . .
P1 C1 H1A 108.1 . .
C2 C1 H1B 108.1 . .
P1 C1 H1B 108.1 . .
H1A C1 H1B 107.3 . .
C1 C2 H2A 109.5 . .
C1 C2 H2B 109.5 . .
H2A C2 H2B 109.5 . .
C1 C2 H2C 109.5 . .
H2A C2 H2C 109.5 . .
H2B C2 H2C 109.5 . .
C4 C3 P1 114.66(13) . .
C4 C3 H3A 108.6 . .
P1 C3 H3A 108.6 . .
C4 C3 H3B 108.6 . .
P1 C3 H3B 108.6 . .
H3A C3 H3B 107.6 . .
C3 C4 H4A 109.5 . .
C3 C4 H4B 109.5 . .
H4A C4 H4B 109.5 . .
C3 C4 H4C 109.5 . .
H4A C4 H4C 109.5 . .
H4B C4 H4C 109.5 . .
C6 C5 P1 115.96(14) . .
C6 C5 H5A 108.3 . .
P1 C5 H5A 108.3 . .
C6 C5 H5B 108.3 . .
P1 C5 H5B 108.3 . .
H5A C5 H5B 107.4 . .
C5 C6 H6A 109.5 . .
C5 C6 H6B 109.5 . .
H6A C6 H6B 109.5 . .
C5 C6 H6C 109.5 . .
H6A C6 H6C 109.5 . .
H6B C6 H6C 109.5 . .
C14 C13 F1 109.14(16) . .
C14 C13 Rh1 135.04(14) . .
F1 C13 Rh1 115.82(12) . .
C13 C14 F2 121.45(17) . .
C13 C14 C15 130.11(17) . .
F2 C14 C15 108.43(16) . .
F3 C15 F5 107.72(16) . .
F3 C15 F4 107.32(16) . .
F5 C15 F4 104.78(15) . .
F3 C15 C14 112.69(16) . .
F5 C15 C14 112.64(16) . .
F4 C15 C14 111.24(16) . .

loop_
_geom_bond_atom_site_label_1
_geom_bond_atom_site_label_2
_geom_bond_distance
_geom_bond_site_symmetry_2
Rh1 O2 1.9988(13) .
Rh1 C13 1.9999(19) .
Rh1 O1 2.0954(12) 3_556
Rh1 O1 2.1542(12) .
Rh1 P1 2.2900(5) .
Rh1 P2 2.3411(5) .
P1 C3 1.8289(19) .
P1 C5 1.834(2) .
P1 C1 1.8350(19) .
P2 C7 1.8318(18) .
P2 C11 1.8394(19) .
P2 C9 1.8416(19) .
F1 C13 1.400(2) .
F2 C14 1.372(2) .
F3 C15 1.327(2) .
F4 C15 1.353(2) .
F5 C15 1.349(2) .
O1 O2 1.4702(17) .
O1 Rh1 2.0954(12) 3_556
C7 C8 1.525(3) .
C7 H7A 0.9900 .
C7 H7B 0.9900 .
C8 H8A 0.9800 .
C8 H8B 0.9800 .
C8 H8C 0.9800 .
C9 C10 1.524(3) .
C9 H9A 0.9900 .
C9 H9B 0.9900 .
C10 H10A 0.9800 .
C10 H10B 0.9800 .
C10 H10C 0.9800 .
C11 C12 1.521(3) .
C11 H11A 0.9900 .
C11 H11B 0.9900 .
C12 H12A 0.9800 .
C12 H12B 0.9800 .
C12 H12C 0.9800 .
C1 C2 1.540(3) .
C1 H1A 0.9900 .
C1 H1B 0.9900 .
C2 H2A 0.9800 .
C2 H2B 0.9800 .
C2 H2C 0.9800 .
C3 C4 1.528(3) .
C3 H3A 0.9900 .
C3 H3B 0.9900 .
C4 H4A 0.9800 .
C4 H4B 0.9800 .
C4 H4C 0.9800 .
C5 C6 1.528(3) .
C5 H5A 0.9900 .
C5 H5B 0.9900 .
C6 H6A 0.9800 .
C6 H6B 0.9800 .
C6 H6C 0.9800 .
C13 C14 1.331(3) .
C14 C15 1.480(3) .

loop_
_geom_torsion_atom_site_label_1
_geom_torsion_atom_site_label_2
_geom_torsion_atom_site_label_3
_geom_torsion_atom_site_label_4
_geom_torsion
_geom_torsion_site_symmetry_1
Rh1 O1 O2 Rh1 -98.27(5) 3_556
C11 P2 C7 C8 164.74(15) .
C9 P2 C7 C8 59.20(16) .
Rh1 P2 C7 C8 -73.41(15) .
C7 P2 C9 C10 48.22(18) .
C11 P2 C9 C10 -55.26(18) .
Rh1 P2 C9 C10 178.03(13) .
C7 P2 C11 C12 -177.85(16) .
C9 P2 C11 C12 -71.74(17) .
Rh1 P2 C11 C12 59.03(16) .
C3 P1 C1 C2 -49.17(17) .
C5 P1 C1 C2 58.64(17) .
Rh1 P1 C1 C2 -175.48(12) .
C5 P1 C3 C4 -167.68(14) .
C1 P1 C3 C4 -60.39(16) .
Rh1 P1 C3 C4 71.16(15) .
C3 P1 C5 C6 -67.64(17) .
C1 P1 C5 C6 -175.70(15) .
Rh1 P1 C5 C6 53.27(17) .
F1 C13 C14 F2 3.8(2) .
Rh1 C13 C14 F2 -177.18(13) .
F1 C13 C14 C15 -176.94(18) .
Rh1 C13 C14 C15 2.1(3) .
C13 C14 C15 F3 6.5(3) .
F2 C14 C15 F3 -174.16(14) .
C13 C14 C15 F5 -115.6(2) .
F2 C14 C15 F5 63.7(2) .
C13 C14 C15 F4 127.1(2) .
F2 C14 C15 F4 -53.6(2) .
